data_4077955
loop_
_publ_author_name
'Braunschweig, Holger'
'Friedrich, Maria'
'Radacki, Krzysztof'
'Wolf, Justin'

_publ_section_title
;
 Synthesis and Reactivity of Palladium- and Platinum-Bridged
 Heterobimetallic [3]Trochrocenophanes
;
_journal_issue 8
_journal_name_full Organometallics
_journal_page_first 3027
_journal_paper_doi 10.1021/om201119v
_journal_volume 31
_journal_year 2012
_chemical_formula_moiety 'C36 H54 Cl2 Cr P2 Pt'
_chemical_formula_sum 'C36 H54 Cl2 Cr P2 Pt'
_chemical_formula_weight 866.72
_chemical_name_common
;
?
;
_chemical_name_systematic
; 
?
;
_space_group_IT_number 15
_symmetry_cell_setting monoclinic
_symmetry_space_group_name_Hall '-C 2yc'
_symmetry_space_group_name_H-M 'C 1 2/c 1'
_atom_sites_solution_hydrogens geom
_atom_sites_solution_primary direct
_atom_sites_solution_secondary difmap
_audit_creation_method SHELXL-97
_cell_angle_alpha 90.00
_cell_angle_beta 120.951(2)
_cell_angle_gamma 90.00
_cell_formula_units_Z 8
_cell_length_a 26.131(3)
_cell_length_b 18.699(2)
_cell_length_c 17.4977(18)
_cell_measurement_reflns_used 3352
_cell_measurement_temperature 100(2)
_cell_measurement_theta_max 25.86
_cell_measurement_theta_min 2.18
_cell_volume 7332.4(14)
_computing_cell_refinement 'Saint+ ver. 7.68A (Bruker AXS)'
_computing_data_collection 'APEX2 ver. 2010.3 (Bruker AXS)'
_computing_data_reduction 'Saint+ ver. 7.68A (Bruker AXS)'
_computing_molecular_graphics 'XP ver. 5.1 (Bruker AXS, 1998)'
_computing_publication_material 'SHELXL-97 (Sheldrick, 2008)'
_computing_structure_refinement 'SHELXL-97 (Sheldrick, 1997)'
_computing_structure_solution 'SHELXS-97 (Sheldrick, 1990)'
_diffrn_ambient_temperature 100(2)
_diffrn_detector_area_resol_mean 8.333
_diffrn_measured_fraction_theta_full 0.957
_diffrn_measured_fraction_theta_max 0.952
_diffrn_measurement_device_type 'Bruker X8-APEX II'
_diffrn_measurement_method '\f and \w scans'
_diffrn_radiation_monochromator 'multi-layer mirror'
_diffrn_radiation_source 'rotating anode'
_diffrn_radiation_type MoK\a
_diffrn_radiation_wavelength 0.71073
_diffrn_reflns_av_R_equivalents 0.0000
_diffrn_reflns_av_sigmaI/netI 0.0700
_diffrn_reflns_limit_h_max 27
_diffrn_reflns_limit_h_min -32
_diffrn_reflns_limit_k_max 23
_diffrn_reflns_limit_k_min 0
_diffrn_reflns_limit_l_max 21
_diffrn_reflns_limit_l_min 0
_diffrn_reflns_number 6921
_diffrn_reflns_theta_full 26.00
_diffrn_reflns_theta_max 26.08
_diffrn_reflns_theta_min 1.42
_exptl_absorpt_coefficient_mu 4.365
_exptl_absorpt_correction_T_max 0.7453
_exptl_absorpt_correction_T_min 0.5987
_exptl_absorpt_correction_type multi-scan
_exptl_absorpt_process_details 'Sadabs 2008/1 (Bruker 2008)'
_exptl_crystal_colour orange
_exptl_crystal_density_diffrn 1.570
_exptl_crystal_density_method 'not measured'
_exptl_crystal_description plate
_exptl_crystal_F_000 3488
_exptl_crystal_size_max 0.22
_exptl_crystal_size_mid 0.10
_exptl_crystal_size_min 0.06
_platon_squeeze_details
;
The solven (benzene) molecule was haavily disordered and could be modeled 
only with 3 molecules of rigid geometry (AFIX 173) and apple amound of
constraints/restraints on ADPs. For this reason squeeze was used.
;
_refine_diff_density_max 0.780
_refine_diff_density_min -1.068
_refine_diff_density_rms 0.134
_refine_ls_extinction_method none
_refine_ls_goodness_of_fit_ref 0.969
_refine_ls_hydrogen_treatment constr
_refine_ls_matrix_type full
_refine_ls_number_parameters 505
_refine_ls_number_reflns 6921
_refine_ls_number_restraints 567
_refine_ls_restrained_S_all 0.948
_refine_ls_R_factor_all 0.0745
_refine_ls_R_factor_gt 0.0341
_refine_ls_shift/su_max 0.001
_refine_ls_shift/su_mean 0.000
_refine_ls_structure_factor_coef Fsqd
_refine_ls_weighting_details 'calc w=1/[\s^2^(Fo^2^)+(0.0289P)^2^+0.0000P] where P=(Fo^2^+2Fc^2^)/3'
_refine_ls_weighting_scheme calc
_refine_ls_wR_factor_gt 0.0671
_refine_ls_wR_factor_ref 0.0754
_reflns_number_gt 4554
_reflns_number_total 6921
_reflns_threshold_expression >2sigma(I)
_cod_data_source_file om201119v_si_002.cif
_cod_data_source_block 9
_cod_depositor_comments
;
The following automatic conversions were performed:

'_symmetry_cell_setting' value 'Monoclinic' changed to 'monoclinic'
according to /home/saulius/struct/CIF-dictionaries/cif_core.dic
dictionary named 'cif_core.dic' version 2.4.1 from 2010-06-29.

Automatic conversion script
Id: cif_fix_values 1715 2011-07-08 13:25:40Z adriana 
;
_cod_original_cell_volume 7332.3(13)
_cod_original_sg_symbol_H-M C2/c
_cod_database_code 4077955

loop_
_symmetry_equiv_pos_as_xyz
'x, y, z'
'-x, y, -z+1/2'
'x+1/2, y+1/2, z'
'-x+1/2, y+1/2, -z+1/2'
'-x, -y, -z'
'x, -y, z-1/2'
'-x+1/2, -y+1/2, -z'
'x+1/2, -y+1/2, z-1/2'

loop_
_atom_site_label
_atom_site_type_symbol
_atom_site_fract_x
_atom_site_fract_y
_atom_site_fract_z
_atom_site_U_iso_or_equiv
_atom_site_adp_type
_atom_site_occupancy
_atom_site_symmetry_multiplicity
_atom_site_calc_flag
_atom_site_refinement_flags
_atom_site_disorder_assembly
_atom_site_disorder_group
Pt1 Pt 0.236455(8) 0.495447(11) 0.136312(14) 0.02417(7) Uani 1 1 d . A .
Cl1 Cl 0.14792(6) 0.55671(8) 0.03627(10) 0.0421(4) Uani 1 1 d . . .
Cl2 Cl 0.27913(6) 0.56400(8) 0.07008(10) 0.0450(4) Uani 1 1 d . . .
P1 P 0.18065(6) 0.43891(8) 0.18311(9) 0.0237(3) Uani 1 1 d . . .
P2 P 0.33001(5) 0.45011(7) 0.22538(9) 0.0207(3) Uani 1 1 d . . .
C1_1 C 0.1077(2) 0.4102(3) 0.0873(3) 0.0252(13) Uani 1 1 d . A .
H1_1 H 0.0845 0.4550 0.0600 0.030 Uiso 1 1 calc R . .
C2_1 C 0.0703(2) 0.3655(3) 0.1143(4) 0.0306(14) Uani 1 1 d . . .
H2A_1 H 0.0902 0.3189 0.1386 0.037 Uiso 1 1 calc R A .
H2B_1 H 0.0674 0.3907 0.1617 0.037 Uiso 1 1 calc R . .
C3_1 C 0.0086(2) 0.3529(4) 0.0354(4) 0.0409(16) Uani 1 1 d . A .
H3A_1 H -0.0126 0.3991 0.0146 0.049 Uiso 1 1 calc R . .
H3B_1 H -0.0142 0.3221 0.0536 0.049 Uiso 1 1 calc R . .
C4_1 C 0.0114(2) 0.3174(4) -0.0401(4) 0.0510(19) Uani 1 1 d . . .
H4A_1 H -0.0294 0.3130 -0.0925 0.061 Uiso 1 1 calc R A .
H4B_1 H 0.0280 0.2686 -0.0217 0.061 Uiso 1 1 calc R . .
C5_1 C 0.0505(2) 0.3605(4) -0.0661(4) 0.052(2) Uani 1 1 d . A .
H5A_1 H 0.0539 0.3343 -0.1124 0.062 Uiso 1 1 calc R . .
H5B_1 H 0.0314 0.4072 -0.0913 0.062 Uiso 1 1 calc R . .
C6_1 C 0.1124(2) 0.3727(3) 0.0148(3) 0.0351(15) Uani 1 1 d . . .
H6A_1 H 0.1329 0.3262 0.0372 0.042 Uiso 1 1 calc R A .
H6B_1 H 0.1364 0.4021 -0.0025 0.042 Uiso 1 1 calc R . .
C1_2 C 0.1581(5) 0.4947(5) 0.2453(7) 0.0281(14) Uani 0.561(14) 1 d PDU A 1
H1_2 H 0.1387 0.4617 0.2680 0.034 Uiso 0.561(14) 1 calc PR A 1
C2_2 C 0.2129(4) 0.5248(7) 0.3281(7) 0.033(3) Uani 0.561(14) 1 d PDU A 1
H2A_2 H 0.2342 0.5580 0.3098 0.040 Uiso 0.561(14) 1 calc PR A 1
H2B_2 H 0.2404 0.4852 0.3622 0.040 Uiso 0.561(14) 1 calc PR A 1
C3_2 C 0.1954(5) 0.5643(7) 0.3876(6) 0.048(3) Uani 0.561(14) 1 d PDU A 1
H3A_2 H 0.1784 0.5299 0.4117 0.058 Uiso 0.561(14) 1 calc PR A 1
H3B_2 H 0.2315 0.5858 0.4386 0.058 Uiso 0.561(14) 1 calc PR A 1
C4_2 C 0.1501(5) 0.6227(6) 0.3367(8) 0.035(2) Uani 0.561(14) 1 d PDU A 1
H4A_2 H 0.1687 0.6601 0.3189 0.042 Uiso 0.561(14) 1 calc PR A 1
H4B_2 H 0.1377 0.6450 0.3760 0.042 Uiso 0.561(14) 1 calc PR A 1
C5_2 C 0.0954(4) 0.5931(7) 0.2541(7) 0.036(3) Uani 0.561(14) 1 d PDU A 1
H5A_2 H 0.0682 0.6330 0.2201 0.043 Uiso 0.561(14) 1 calc PR A 1
H5B_2 H 0.0739 0.5603 0.2723 0.043 Uiso 0.561(14) 1 calc PR A 1
C6_2 C 0.1125(5) 0.5531(7) 0.1944(5) 0.038(3) Uani 0.561(14) 1 d PDU A 1
H6A_2 H 0.0763 0.5314 0.1439 0.046 Uiso 0.561(14) 1 calc PR A 1
H6B_2 H 0.1291 0.5873 0.1697 0.046 Uiso 0.561(14) 1 calc PR A 1
C1_12 C 0.1620(6) 0.4977(7) 0.2556(11) 0.0281(14) Uani 0.439(14) 1 d PDU A 2
H1_12 H 0.1614 0.4651 0.3004 0.034 Uiso 0.439(14) 1 calc PR A 2
C2_12 C 0.2108(5) 0.5525(8) 0.3083(11) 0.033(3) Uani 0.439(14) 1 d PDU A 2
H2A_12 H 0.2491 0.5273 0.3457 0.040 Uiso 0.439(14) 1 calc PR A 2
H2B_12 H 0.2151 0.5837 0.2663 0.040 Uiso 0.439(14) 1 calc PR A 2
C3_12 C 0.1974(5) 0.5984(9) 0.3676(9) 0.048(3) Uani 0.439(14) 1 d PDU A 2
H3A_12 H 0.2001 0.5685 0.4163 0.058 Uiso 0.439(14) 1 calc PR A 2
H3B_12 H 0.2278 0.6366 0.3949 0.058 Uiso 0.439(14) 1 calc PR A 2
C4_12 C 0.1359(6) 0.6321(7) 0.3166(11) 0.035(2) Uani 0.439(14) 1 d PDU A 2
H4A_12 H 0.1350 0.6676 0.2739 0.042 Uiso 0.439(14) 1 calc PR A 2
H4B_12 H 0.1277 0.6576 0.3587 0.042 Uiso 0.439(14) 1 calc PR A 2
C5_12 C 0.0876(5) 0.5763(9) 0.2660(11) 0.036(3) Uani 0.439(14) 1 d PDU A 2
H5A_12 H 0.0486 0.6004 0.2303 0.043 Uiso 0.439(14) 1 calc PR A 2
H5B_12 H 0.0853 0.5441 0.3091 0.043 Uiso 0.439(14) 1 calc PR A 2
C6_12 C 0.1007(5) 0.5323(8) 0.2045(9) 0.038(3) Uani 0.439(14) 1 d PDU A 2
H6A_12 H 0.0700 0.4946 0.1753 0.046 Uiso 0.439(14) 1 calc PR A 2
H6B_12 H 0.0986 0.5636 0.1574 0.046 Uiso 0.439(14) 1 calc PR A 2
C1_3 C 0.3595(3) 0.3983(4) 0.1658(5) 0.0242(16) Uani 0.740(6) 1 d PDU A 1
H1_3 H 0.3940 0.3701 0.2125 0.029 Uiso 0.740(6) 1 calc PR A 1
C2_3 C 0.3135(3) 0.3437(5) 0.1042(6) 0.0298(14) Uani 0.740(6) 1 d PDU A 1
H2A_3 H 0.2772 0.3691 0.0588 0.036 Uiso 0.740(6) 1 calc PR A 1
H2B_3 H 0.3022 0.3130 0.1393 0.036 Uiso 0.740(6) 1 calc PR A 1
C3_3 C 0.3370(3) 0.2970(3) 0.0577(5) 0.040(2) Uani 0.740(6) 1 d PDU A 1
H3A_3 H 0.3686 0.2652 0.1021 0.048 Uiso 0.740(6) 1 calc PR A 1
H3B_3 H 0.3042 0.2665 0.0131 0.048 Uiso 0.740(6) 1 calc PR A 1
C4_3 C 0.3621(3) 0.3408(3) 0.0114(4) 0.044(2) Uani 0.740(6) 1 d PDU A 1
H4A_3 H 0.3293 0.3673 -0.0390 0.053 Uiso 0.740(6) 1 calc PR A 1
H4B_3 H 0.3801 0.3083 -0.0131 0.053 Uiso 0.740(6) 1 calc PR A 1
C5_3 C 0.4091(3) 0.3934(3) 0.0751(5) 0.0321(19) Uani 0.740(6) 1 d PDU A 1
H5A_3 H 0.4231 0.4229 0.0423 0.039 Uiso 0.740(6) 1 calc PR A 1
H5B_3 H 0.4438 0.3668 0.1222 0.039 Uiso 0.740(6) 1 calc PR A 1
C6_3 C 0.3837(3) 0.4419(3) 0.1178(4) 0.032(2) Uani 0.740(6) 1 d PDU A 1
H6A_3 H 0.4153 0.4745 0.1607 0.039 Uiso 0.740(6) 1 calc PR A 1
H6B_3 H 0.3512 0.4715 0.0711 0.039 Uiso 0.740(6) 1 calc PR A 1
C1_13 C 0.3544(8) 0.4041(12) 0.1521(15) 0.0242(16) Uani 0.260(6) 1 d PDU A 2
H1_13 H 0.3448 0.4401 0.1044 0.029 Uiso 0.260(6) 1 calc PR A 2
C2_13 C 0.3165(7) 0.3400(14) 0.1008(17) 0.0298(14) Uani 0.260(6) 1 d PDU A 2
H2A_13 H 0.2738 0.3532 0.0713 0.036 Uiso 0.260(6) 1 calc PR A 2
H2B_13 H 0.3238 0.3006 0.1430 0.036 Uiso 0.260(6) 1 calc PR A 2
C3_13 C 0.3303(7) 0.3142(12) 0.0308(12) 0.040(2) Uani 0.260(6) 1 d PDU A 2
H3A_13 H 0.3171 0.3508 -0.0166 0.048 Uiso 0.260(6) 1 calc PR A 2
H3B_13 H 0.3076 0.2697 0.0031 0.048 Uiso 0.260(6) 1 calc PR A 2
C4_13 C 0.3966(8) 0.2998(9) 0.0709(12) 0.048(7) Uani 0.260(6) 1 d PDU A 2
H4A_13 H 0.4086 0.2586 0.1121 0.058 Uiso 0.260(6) 1 calc PR A 2
H4B_13 H 0.4043 0.2871 0.0227 0.058 Uiso 0.260(6) 1 calc PR A 2
C5_13 C 0.4342(6) 0.3645(10) 0.1211(12) 0.0321(19) Uani 0.260(6) 1 d PDU A 2
H5A_13 H 0.4263 0.4037 0.0784 0.039 Uiso 0.260(6) 1 calc PR A 2
H5B_13 H 0.4770 0.3518 0.1503 0.039 Uiso 0.260(6) 1 calc PR A 2
C6_13 C 0.4206(7) 0.3902(9) 0.1913(10) 0.038(6) Uani 0.260(6) 1 d PDU A 2
H6A_13 H 0.4342 0.3537 0.2389 0.046 Uiso 0.260(6) 1 calc PR A 2
H6B_13 H 0.4431 0.4348 0.2187 0.046 Uiso 0.260(6) 1 calc PR A 2
C1_4 C 0.3828(2) 0.5247(3) 0.2748(4) 0.0249(13) Uani 1 1 d . A .
H1_4 H 0.3867 0.5454 0.2253 0.030 Uiso 1 1 calc R . .
C2_4 C 0.3625(3) 0.5859(3) 0.3102(4) 0.0413(16) Uani 1 1 d . . .
H2A_4 H 0.3214 0.6003 0.2644 0.050 Uiso 1 1 calc R A .
H2B_4 H 0.3619 0.5698 0.3636 0.050 Uiso 1 1 calc R . .
C3_4 C 0.4041(3) 0.6494(3) 0.3341(4) 0.0478(18) Uani 1 1 d . A .
H3A_4 H 0.3907 0.6883 0.3582 0.057 Uiso 1 1 calc R . .
H3B_4 H 0.4024 0.6675 0.2796 0.057 Uiso 1 1 calc R . .
C4_4 C 0.4686(3) 0.6293(3) 0.4032(4) 0.0473(18) Uani 1 1 d . . .
H4A_4 H 0.4950 0.6705 0.4129 0.057 Uiso 1 1 calc R A .
H4B_4 H 0.4714 0.6181 0.4605 0.057 Uiso 1 1 calc R . .
C5_4 C 0.4896(2) 0.5652(3) 0.3734(4) 0.0391(16) Uani 1 1 d . A .
H5A_4 H 0.4928 0.5787 0.3213 0.047 Uiso 1 1 calc R . .
H5B_4 H 0.5298 0.5507 0.4221 0.047 Uiso 1 1 calc R . .
C6_4 C 0.4472(2) 0.5027(3) 0.3487(4) 0.0355(14) Uani 1 1 d . . .
H6A_4 H 0.4467 0.4862 0.4021 0.043 Uiso 1 1 calc R A .
H6B_4 H 0.4611 0.4626 0.3271 0.043 Uiso 1 1 calc R . .
Cr1A Cr 0.2964(6) 0.3209(6) 0.3508(6) 0.0185(5) Uani 0.400(4) 1 d PDU A 1
C1_5 C 0.2081(8) 0.3542(11) 0.2476(9) 0.0180(12) Uani 0.400(4) 1 d PDU A 1
C2_5 C 0.2063(6) 0.3331(6) 0.3253(9) 0.0228(18) Uani 0.400(4) 1 d PDU A 1
H2_5 H 0.1955 0.3632 0.3585 0.027 Uiso 0.400(4) 1 calc PR A 1
C4_5 C 0.2342(5) 0.2346(5) 0.2778(8) 0.038(4) Uani 0.400(4) 1 d PDU A 1
H4_5 H 0.2457 0.1872 0.2738 0.046 Uiso 0.400(4) 1 calc PR A 1
C3_5 C 0.2228(5) 0.2610(6) 0.3442(7) 0.033(4) Uani 0.400(4) 1 d PDU A 1
H3_5 H 0.2259 0.2344 0.3927 0.039 Uiso 0.400(4) 1 calc PR A 1
C5_5 C 0.2253(6) 0.2909(6) 0.2194(7) 0.0209(17) Uani 0.400(4) 1 d PDU A 1
H5_5 H 0.2300 0.2879 0.1691 0.025 Uiso 0.400(4) 1 calc PR A 1
C1_6 C 0.3498(10) 0.3873(6) 0.3186(14) 0.0156(12) Uani 0.400(4) 1 d PDU A 1
C2_6 C 0.3663(5) 0.3151(6) 0.3206(6) 0.0148(17) Uani 0.400(4) 1 d PDU A 1
H2_6 H 0.3712 0.3002 0.2728 0.018 Uiso 0.400(4) 1 calc PR A 1
C3_6 C 0.3764(5) 0.2626(5) 0.3838(6) 0.023(3) Uani 0.400(4) 1 d PDU A 1
H3_6 H 0.3886 0.2175 0.3736 0.027 Uiso 0.400(4) 1 calc PR A 1
C4_6 C 0.3715(5) 0.2659(4) 0.4599(6) 0.023(3) Uani 0.400(4) 1 d PDU A 1
H4_6 H 0.3794 0.2228 0.4928 0.028 Uiso 0.400(4) 1 calc PR A 1
C5_6 C 0.3565(5) 0.3245(5) 0.4928(5) 0.022(3) Uani 0.400(4) 1 d PDU A 1
H5_6 H 0.3532 0.3163 0.5437 0.026 Uiso 0.400(4) 1 calc PR A 1
C6_6 C 0.3457(5) 0.3949(5) 0.4597(6) 0.028(4) Uani 0.400(4) 1 d PDU A 1
H6_6 H 0.3408 0.4289 0.4959 0.033 Uiso 0.400(4) 1 calc PR A 1
C7_6 C 0.3408(7) 0.4228(5) 0.3821(8) 0.0187(14) Uani 0.400(4) 1 d PDU A 1
H7_6 H 0.3301 0.4719 0.3707 0.022 Uiso 0.400(4) 1 calc PR A 1
Cr1B Cr 0.2939(4) 0.3183(4) 0.3381(4) 0.0185(5) Uani 0.600(4) 1 d PDU A 2
C1_15 C 0.3487(7) 0.3968(5) 0.3223(11) 0.0156(12) Uani 0.600(4) 1 d PDU A 2
C2_15 C 0.3785(3) 0.3286(4) 0.3451(5) 0.0148(17) Uani 0.600(4) 1 d PDU A 2
H2_15 H 0.3886 0.3019 0.3085 0.018 Uiso 0.600(4) 1 calc PR A 2
C3_15 C 0.3679(3) 0.3620(4) 0.4619(4) 0.022(2) Uani 0.600(4) 1 d PDU A 2
H3_15 H 0.3694 0.3616 0.5173 0.027 Uiso 0.600(4) 1 calc PR A 2
C4_15 C 0.3902(3) 0.3075(4) 0.4294(5) 0.023(2) Uani 0.600(4) 1 d PDU A 2
H4_15 H 0.4096 0.2647 0.4596 0.028 Uiso 0.600(4) 1 calc PR A 2
C5_15 C 0.3434(5) 0.4163(4) 0.3977(6) 0.0187(14) Uani 0.600(4) 1 d PDU A 2
H5_15 H 0.3260 0.4592 0.4029 0.022 Uiso 0.600(4) 1 calc PR A 2
C1_16 C 0.2065(6) 0.3581(9) 0.2467(6) 0.0180(12) Uani 0.600(4) 1 d PDU A 2
C2_16 C 0.2126(4) 0.3509(4) 0.3315(7) 0.0228(18) Uani 0.600(4) 1 d PDU A 2
H2_16 H 0.1979 0.3896 0.3499 0.027 Uiso 0.600(4) 1 calc PR A 2
C3_16 C 0.2375(3) 0.2941(4) 0.3917(5) 0.024(2) Uani 0.600(4) 1 d PDU A 2
H3_16 H 0.2372 0.2999 0.4454 0.029 Uiso 0.600(4) 1 calc PR A 2
C4_16 C 0.2628(3) 0.2299(4) 0.3852(4) 0.028(2) Uani 0.600(4) 1 d PDU A 2
H4_16 H 0.2777 0.1988 0.4351 0.034 Uiso 0.600(4) 1 calc PR A 2
C5_16 C 0.2688(3) 0.2063(3) 0.3152(5) 0.026(2) Uani 0.600(4) 1 d PDU A 2
H5_16 H 0.2879 0.1613 0.3233 0.031 Uiso 0.600(4) 1 calc PR A 2
C6_16 C 0.2500(3) 0.2408(4) 0.2338(4) 0.024(2) Uani 0.600(4) 1 d PDU A 2
H6_16 H 0.2566 0.2147 0.1931 0.029 Uiso 0.600(4) 1 calc PR A 2
C7_16 C 0.2231(4) 0.3077(4) 0.2030(5) 0.0209(17) Uani 0.600(4) 1 d PDU A 2
H7_16 H 0.2149 0.3209 0.1453 0.025 Uiso 0.600(4) 1 calc PR A 2

loop_
_atom_site_aniso_label
_atom_site_aniso_U_11
_atom_site_aniso_U_22
_atom_site_aniso_U_33
_atom_site_aniso_U_23
_atom_site_aniso_U_13
_atom_site_aniso_U_12
Pt1 0.01746(10) 0.02157(11) 0.02759(11) 0.00448(11) 0.00736(8) 0.00293(11)
Cl1 0.0243(7) 0.0385(9) 0.0469(10) 0.0187(8) 0.0065(7) 0.0100(7)
Cl2 0.0340(8) 0.0445(10) 0.0516(10) 0.0245(8) 0.0186(7) 0.0039(8)
P1 0.0148(6) 0.0246(8) 0.0263(8) 0.0013(6) 0.0068(6) 0.0026(6)
P2 0.0156(6) 0.0170(7) 0.0252(8) 0.0003(6) 0.0075(6) 0.0001(6)
C1_1 0.010(2) 0.033(3) 0.024(3) 0.003(3) 0.002(2) 0.006(2)
C2_1 0.025(3) 0.034(3) 0.035(3) 0.003(3) 0.017(3) -0.001(3)
C3_1 0.024(3) 0.058(4) 0.039(4) 0.001(3) 0.014(3) -0.007(3)
C4_1 0.027(3) 0.079(5) 0.038(4) -0.010(4) 0.010(3) -0.025(4)
C5_1 0.033(3) 0.086(6) 0.031(4) -0.011(4) 0.012(3) -0.025(4)
C6_1 0.022(3) 0.054(4) 0.032(3) -0.014(3) 0.015(3) -0.013(3)
C1_2 0.028(3) 0.026(3) 0.030(3) 0.003(3) 0.014(2) 0.012(3)
C2_2 0.030(3) 0.033(6) 0.037(5) -0.015(4) 0.017(3) -0.003(4)
C3_2 0.034(4) 0.058(7) 0.045(5) -0.016(5) 0.016(3) 0.004(5)
C4_2 0.034(5) 0.036(4) 0.042(5) -0.004(4) 0.023(4) 0.009(4)
C5_2 0.031(4) 0.033(5) 0.050(4) 0.002(4) 0.026(3) 0.009(4)
C6_2 0.037(5) 0.036(6) 0.041(4) 0.004(4) 0.019(3) 0.004(4)
C1_12 0.028(3) 0.026(3) 0.030(3) 0.003(3) 0.014(2) 0.012(3)
C2_12 0.030(3) 0.033(6) 0.037(5) -0.015(4) 0.017(3) -0.003(4)
C3_12 0.034(4) 0.058(7) 0.045(5) -0.016(5) 0.016(3) 0.004(5)
C4_12 0.034(5) 0.036(4) 0.042(5) -0.004(4) 0.023(4) 0.009(4)
C5_12 0.031(4) 0.033(5) 0.050(4) 0.002(4) 0.026(3) 0.009(4)
C6_12 0.037(5) 0.036(6) 0.041(4) 0.004(4) 0.019(3) 0.004(4)
C1_3 0.028(3) 0.017(3) 0.029(4) -0.001(3) 0.016(3) 0.001(2)
C2_3 0.034(3) 0.024(3) 0.039(3) -0.006(3) 0.023(3) -0.002(3)
C3_3 0.051(4) 0.032(4) 0.047(5) -0.011(4) 0.033(4) -0.008(3)
C4_3 0.062(5) 0.040(5) 0.044(5) -0.008(4) 0.037(4) -0.006(4)
C5_3 0.036(4) 0.037(4) 0.039(4) 0.002(3) 0.030(3) -0.002(3)
C6_3 0.038(4) 0.025(4) 0.042(5) -0.008(4) 0.027(4) -0.013(4)
C1_13 0.028(3) 0.017(3) 0.029(4) -0.001(3) 0.016(3) 0.001(2)
C2_13 0.034(3) 0.024(3) 0.039(3) -0.006(3) 0.023(3) -0.002(3)
C3_13 0.051(4) 0.032(4) 0.047(5) -0.011(4) 0.033(4) -0.008(3)
C4_13 0.052(10) 0.058(11) 0.056(11) -0.012(8) 0.042(8) -0.007(8)
C5_13 0.036(4) 0.037(4) 0.039(4) 0.002(3) 0.030(3) -0.002(3)
C6_13 0.039(9) 0.037(10) 0.043(10) 0.004(7) 0.024(7) -0.005(7)
C1_4 0.026(3) 0.009(2) 0.036(3) -0.001(2) 0.013(2) 0.001(2)
C2_4 0.039(4) 0.020(3) 0.068(5) -0.010(3) 0.030(3) -0.007(3)
C3_4 0.054(4) 0.023(3) 0.074(5) -0.016(3) 0.038(4) -0.011(3)
C4_4 0.042(4) 0.037(4) 0.058(5) -0.013(3) 0.023(3) -0.022(3)
C5_4 0.026(3) 0.031(3) 0.053(4) -0.010(3) 0.015(3) -0.014(3)
C6_4 0.019(2) 0.024(3) 0.049(4) 0.001(3) 0.007(2) -0.001(3)
Cr1A 0.0171(7) 0.0145(6) 0.0218(16) -0.0002(9) 0.0084(13) 0.0009(5)
C1_5 0.0137(17) 0.018(2) 0.0210(19) 0.0003(15) 0.0080(14) -0.0002(15)
C2_5 0.022(2) 0.021(3) 0.026(2) 0.0013(18) 0.0127(17) 0.0004(18)
C4_5 0.036(5) 0.036(5) 0.040(5) 0.000(3) 0.017(3) -0.002(3)
C3_5 0.032(4) 0.032(4) 0.033(4) 0.004(3) 0.016(3) -0.003(3)
C5_5 0.021(2) 0.020(3) 0.020(2) 0.0008(18) 0.0092(17) -0.0032(18)
C1_6 0.0124(18) 0.016(2) 0.0172(19) -0.0009(16) 0.0071(14) -0.0012(16)
C2_6 0.015(2) 0.015(2) 0.015(3) -0.0026(18) 0.0080(19) 0.0009(17)
C3_6 0.021(4) 0.023(4) 0.025(4) -0.001(3) 0.012(3) 0.003(3)
C4_6 0.023(4) 0.021(4) 0.024(4) 0.001(3) 0.010(3) 0.003(3)
C5_6 0.020(4) 0.023(4) 0.021(4) -0.001(3) 0.011(3) 0.000(3)
C6_6 0.026(4) 0.027(4) 0.028(4) -0.004(3) 0.013(3) 0.000(3)
C7_6 0.0173(19) 0.015(2) 0.020(2) -0.0005(16) 0.0072(16) -0.0013(16)
Cr1B 0.0171(7) 0.0145(6) 0.0218(16) -0.0002(9) 0.0084(13) 0.0009(5)
C1_15 0.0124(18) 0.016(2) 0.0172(19) -0.0009(16) 0.0071(14) -0.0012(16)
C2_15 0.015(2) 0.015(2) 0.015(3) -0.0026(18) 0.0080(19) 0.0009(17)
C3_15 0.021(3) 0.020(3) 0.021(3) -0.001(2) 0.008(2) -0.002(2)
C4_15 0.020(3) 0.022(3) 0.025(3) 0.001(2) 0.010(2) 0.002(2)
C5_15 0.0173(19) 0.015(2) 0.020(2) -0.0005(16) 0.0072(16) -0.0013(16)
C1_16 0.0137(17) 0.018(2) 0.0210(19) 0.0003(15) 0.0080(14) -0.0002(15)
C2_16 0.022(2) 0.021(3) 0.026(2) 0.0013(18) 0.0127(17) 0.0004(18)
C3_16 0.025(3) 0.025(3) 0.024(3) 0.001(2) 0.013(2) -0.002(2)
C4_16 0.029(3) 0.029(3) 0.029(3) 0.003(2) 0.015(2) -0.006(2)
C5_16 0.027(3) 0.020(3) 0.027(3) 0.000(2) 0.011(2) -0.001(2)
C6_16 0.027(3) 0.023(3) 0.021(3) -0.002(2) 0.011(2) 0.001(2)
C7_16 0.021(2) 0.020(3) 0.020(2) 0.0008(18) 0.0092(17) -0.0032(18)

loop_
_atom_type_symbol
_atom_type_description
_atom_type_scat_dispersion_real
_atom_type_scat_dispersion_imag
_atom_type_scat_source
C C 0.0033 0.0016 'International Tables Vol C Tables 4.2.6.8 and 6.1.1.4'
H H 0.0000 0.0000 'International Tables Vol C Tables 4.2.6.8 and 6.1.1.4'
P P 0.1023 0.0942 'International Tables Vol C Tables 4.2.6.8 and 6.1.1.4'
Cl Cl 0.1484 0.1585 'International Tables Vol C Tables 4.2.6.8 and 6.1.1.4'
Cr Cr 0.3209 0.6236 'International Tables Vol C Tables 4.2.6.8 and 6.1.1.4'
Pt Pt -1.7033 8.3905 'International Tables Vol C Tables 4.2.6.8 and 6.1.1.4'

loop_
_geom_angle_atom_site_label_1
_geom_angle_atom_site_label_2
_geom_angle_atom_site_label_3
_geom_angle
P1 Pt1 P2 104.02(5)
P1 Pt1 Cl2 170.21(5)
P2 Pt1 Cl2 85.78(5)
P1 Pt1 Cl1 85.81(5)
P2 Pt1 Cl1 170.02(5)
Cl2 Pt1 Cl1 84.40(5)
C1_16 P1 Pt1 120.7(4)
C1_2 P1 Pt1 114.6(4)
C1_1 P1 Pt1 111.18(18)
C1_5 P1 Pt1 119.8(6)
C1_12 P1 Pt1 113.6(5)
C1_15 P2 Pt1 121.6(4)
C1_4 P2 Pt1 108.75(16)
C1_6 P2 Pt1 123.5(6)
C1_3 P2 Pt1 114.8(3)
C1_13 P2 Pt1 108.7(7)
C6_1 C1_1 C2_1 110.2(5)
C6_1 C1_1 P1 113.8(3)
C2_1 C1_1 P1 113.6(4)
C6_1 C1_1 H1_1 106.2
C2_1 C1_1 H1_1 106.2
P1 C1_1 H1_1 106.2
C3_1 C2_1 C1_1 110.7(5)
C3_1 C2_1 H2A_1 109.5
C1_1 C2_1 H2A_1 109.5
C3_1 C2_1 H2B_1 109.5
C1_1 C2_1 H2B_1 109.5
H2A_1 C2_1 H2B_1 108.1
C2_1 C3_1 C4_1 111.0(5)
C2_1 C3_1 H3A_1 109.4
C4_1 C3_1 H3A_1 109.4
C2_1 C3_1 H3B_1 109.4
C4_1 C3_1 H3B_1 109.4
H3A_1 C3_1 H3B_1 108.0
C3_1 C4_1 C5_1 111.4(5)
C3_1 C4_1 H4A_1 109.3
C5_1 C4_1 H4A_1 109.3
C3_1 C4_1 H4B_1 109.3
C5_1 C4_1 H4B_1 109.3
H4A_1 C4_1 H4B_1 108.0
C6_1 C5_1 C4_1 110.6(5)
C6_1 C5_1 H5A_1 109.5
C4_1 C5_1 H5A_1 109.5
C6_1 C5_1 H5B_1 109.5
C4_1 C5_1 H5B_1 109.5
H5A_1 C5_1 H5B_1 108.1
C1_1 C6_1 C5_1 110.1(4)
C1_1 C6_1 H6A_1 109.6
C5_1 C6_1 H6A_1 109.6
C1_1 C6_1 H6B_1 109.6
C5_1 C6_1 H6B_1 109.6
H6A_1 C6_1 H6B_1 108.2
C6_2 C1_2 C2_2 111.2(4)
C6_2 C1_2 P1 117.4(7)
C2_2 C1_2 P1 110.3(7)
C6_2 C1_2 H1_2 105.7
C2_2 C1_2 H1_2 105.7
P1 C1_2 H1_2 105.7
C1_2 C2_2 C3_2 111.2(4)
C1_2 C2_2 H2A_2 109.4
C3_2 C2_2 H2A_2 109.4
C1_2 C2_2 H2B_2 109.4
C3_2 C2_2 H2B_2 109.4
H2A_2 C2_2 H2B_2 108.0
C4_2 C3_2 C2_2 111.4(4)
C4_2 C3_2 H3A_2 109.3
C2_2 C3_2 H3A_2 109.3
C4_2 C3_2 H3B_2 109.3
C2_2 C3_2 H3B_2 109.3
H3A_2 C3_2 H3B_2 108.0
C3_2 C4_2 C5_2 111.5(4)
C3_2 C4_2 H4A_2 109.3
C5_2 C4_2 H4A_2 109.3
C3_2 C4_2 H4B_2 109.3
C5_2 C4_2 H4B_2 109.3
H4A_2 C4_2 H4B_2 108.0
C4_2 C5_2 C6_2 111.5(4)
C4_2 C5_2 H5A_2 109.3
C6_2 C5_2 H5A_2 109.3
C4_2 C5_2 H5B_2 109.3
C6_2 C5_2 H5B_2 109.3
H5A_2 C5_2 H5B_2 108.0
C1_2 C6_2 C5_2 111.6(4)
C1_2 C6_2 H6A_2 109.3
C5_2 C6_2 H6A_2 109.3
C1_2 C6_2 H6B_2 109.3
C5_2 C6_2 H6B_2 109.3
H6A_2 C6_2 H6B_2 108.0
C2_12 C1_12 C6_12 111.8(5)
C2_12 C1_12 P1 111.6(8)
C6_12 C1_12 P1 113.8(9)
C2_12 C1_12 H1_12 106.4
C6_12 C1_12 H1_12 106.4
P1 C1_12 H1_12 106.4
C3_12 C2_12 C1_12 112.3(5)
C3_12 C2_12 H2A_12 109.1
C1_12 C2_12 H2A_12 109.1
C3_12 C2_12 H2B_12 109.1
C1_12 C2_12 H2B_12 109.1
H2A_12 C2_12 H2B_12 107.9
C4_12 C3_12 C2_12 112.2(5)
C4_12 C3_12 H3A_12 109.2
C2_12 C3_12 H3A_12 109.2
C4_12 C3_12 H3B_12 109.2
C2_12 C3_12 H3B_12 109.2
H3A_12 C3_12 H3B_12 107.9
C3_12 C4_12 C5_12 111.6(5)
C3_12 C4_12 H4A_12 109.3
C5_12 C4_12 H4A_12 109.3
C3_12 C4_12 H4B_12 109.3
C5_12 C4_12 H4B_12 109.3
H4A_12 C4_12 H4B_12 108.0
C4_12 C5_12 C6_12 111.1(5)
C4_12 C5_12 H5A_12 109.4
C6_12 C5_12 H5A_12 109.4
C4_12 C5_12 H5B_12 109.4
C6_12 C5_12 H5B_12 109.4
H5A_12 C5_12 H5B_12 108.0
C1_12 C6_12 C5_12 111.4(5)
C1_12 C6_12 H6A_12 109.3
C5_12 C6_12 H6A_12 109.3
C1_12 C6_12 H6B_12 109.3
C5_12 C6_12 H6B_12 109.3
H6A_12 C6_12 H6B_12 108.0
C2_3 C1_3 C6_3 111.7(4)
C2_3 C1_3 P2 110.1(4)
C6_3 C1_3 P2 116.1(5)
C2_3 C1_3 H1_3 106.1
C6_3 C1_3 H1_3 106.1
P2 C1_3 H1_3 106.1
C1_3 C2_3 C3_3 112.0(4)
C1_3 C2_3 H2A_3 109.2
C3_3 C2_3 H2A_3 109.2
C1_3 C2_3 H2B_3 109.2
C3_3 C2_3 H2B_3 109.2
H2A_3 C2_3 H2B_3 107.9
C4_3 C3_3 C2_3 112.3(4)
C4_3 C3_3 H3A_3 109.1
C2_3 C3_3 H3A_3 109.1
C4_3 C3_3 H3B_3 109.1
C2_3 C3_3 H3B_3 109.1
H3A_3 C3_3 H3B_3 107.9
C3_3 C4_3 C5_3 111.5(4)
C3_3 C4_3 H4A_3 109.3
C5_3 C4_3 H4A_3 109.3
C3_3 C4_3 H4B_3 109.3
C5_3 C4_3 H4B_3 109.3
H4A_3 C4_3 H4B_3 108.0
C4_3 C5_3 C6_3 110.6(4)
C4_3 C5_3 H5A_3 109.5
C6_3 C5_3 H5A_3 109.5
C4_3 C5_3 H5B_3 109.5
C6_3 C5_3 H5B_3 109.5
H5A_3 C5_3 H5B_3 108.1
C1_3 C6_3 C5_3 111.1(4)
C1_3 C6_3 H6A_3 109.4
C5_3 C6_3 H6A_3 109.4
C1_3 C6_3 H6B_3 109.4
C5_3 C6_3 H6B_3 109.4
H6A_3 C6_3 H6B_3 108.0
C6_13 C1_13 C2_13 112.2(5)
C6_13 C1_13 P2 118.1(12)
C2_13 C1_13 P2 114.3(11)
C6_13 C1_13 H1_13 103.3
C2_13 C1_13 H1_13 103.3
P2 C1_13 H1_13 103.3
C1_13 C2_13 C3_13 111.9(5)
C1_13 C2_13 H2A_13 109.2
C3_13 C2_13 H2A_13 109.2
C1_13 C2_13 H2B_13 109.2
C3_13 C2_13 H2B_13 109.2
H2A_13 C2_13 H2B_13 107.9
C2_13 C3_13 C4_13 111.7(5)
C2_13 C3_13 H3A_13 109.3
C4_13 C3_13 H3A_13 109.3
C2_13 C3_13 H3B_13 109.3
C4_13 C3_13 H3B_13 109.3
H3A_13 C3_13 H3B_13 107.9
C5_13 C4_13 C3_13 111.7(5)
C5_13 C4_13 H4A_13 109.3
C3_13 C4_13 H4A_13 109.3
C5_13 C4_13 H4B_13 109.3
C3_13 C4_13 H4B_13 109.3
H4A_13 C4_13 H4B_13 107.9
C4_13 C5_13 C6_13 111.7(5)
C4_13 C5_13 H5A_13 109.3
C6_13 C5_13 H5A_13 109.3
C4_13 C5_13 H5B_13 109.3
C6_13 C5_13 H5B_13 109.3
H5A_13 C5_13 H5B_13 107.9
C1_13 C6_13 C5_13 111.9(5)
C1_13 C6_13 H6A_13 109.2
C5_13 C6_13 H6A_13 109.2
C1_13 C6_13 H6B_13 109.2
C5_13 C6_13 H6B_13 109.2
H6A_13 C6_13 H6B_13 107.9
C2_4 C1_4 C6_4 108.3(5)
C2_4 C1_4 P2 115.3(4)
C6_4 C1_4 P2 114.8(3)
C2_4 C1_4 H1_4 105.9
C6_4 C1_4 H1_4 105.9
P2 C1_4 H1_4 105.9
C3_4 C2_4 C1_4 110.4(5)
C3_4 C2_4 H2A_4 109.6
C1_4 C2_4 H2A_4 109.6
C3_4 C2_4 H2B_4 109.6
C1_4 C2_4 H2B_4 109.6
H2A_4 C2_4 H2B_4 108.1
C2_4 C3_4 C4_4 111.5(5)
C2_4 C3_4 H3A_4 109.3
C4_4 C3_4 H3A_4 109.3
C2_4 C3_4 H3B_4 109.3
C4_4 C3_4 H3B_4 109.3
H3A_4 C3_4 H3B_4 108.0
C5_4 C4_4 C3_4 111.6(5)
C5_4 C4_4 H4A_4 109.3
C3_4 C4_4 H4A_4 109.3
C5_4 C4_4 H4B_4 109.3
C3_4 C4_4 H4B_4 109.3
H4A_4 C4_4 H4B_4 108.0
C6_4 C5_4 C4_4 111.4(5)
C6_4 C5_4 H5A_4 109.3
C4_4 C5_4 H5A_4 109.3
C6_4 C5_4 H5B_4 109.3
C4_4 C5_4 H5B_4 109.3
H5A_4 C5_4 H5B_4 108.0
C5_4 C6_4 C1_4 110.7(4)
C5_4 C6_4 H6A_4 109.5
C1_4 C6_4 H6A_4 109.5
C5_4 C6_4 H6B_4 109.5
C1_4 C6_4 H6B_4 109.5
H6A_4 C6_4 H6B_4 108.1
C1_6 Cr1A C7_6 38.4(4)
C1_6 Cr1A C5_6 95.6(8)
C7_6 Cr1A C5_6 72.5(5)
C1_6 Cr1A C2_6 38.4(3)
C7_6 Cr1A C2_6 72.0(6)
C5_6 Cr1A C2_6 94.4(6)
C1_6 Cr1A C3_6 72.0(6)
C7_6 Cr1A C3_6 93.2(7)
C5_6 Cr1A C3_6 71.0(4)
C2_6 Cr1A C3_6 37.8(3)
C1_6 Cr1A C6_6 71.9(6)
C7_6 Cr1A C6_6 37.8(3)
C5_6 Cr1A C6_6 38.0(3)
C2_6 Cr1A C6_6 93.0(7)
C3_6 Cr1A C6_6 91.8(6)
C5_5 Cr1A C1_5 38.9(4)
C1_6 Cr1A C4_6 95.1(8)
C7_6 Cr1A C4_6 94.0(7)
C5_6 Cr1A C4_6 37.4(3)
C2_6 Cr1A C4_6 72.1(5)
C3_6 Cr1A C4_6 37.9(3)
C6_6 Cr1A C4_6 70.6(4)
C5_5 Cr1A C2_5 63.9(6)
C1_5 Cr1A C2_5 38.8(4)
C5_5 Cr1A C3_5 63.8(5)
C1_5 Cr1A C3_5 64.6(7)
C2_5 Cr1A C3_5 37.6(3)
C5_5 Cr1A C4_5 37.7(3)
C1_5 Cr1A C4_5 64.6(7)
C2_5 Cr1A C4_5 63.5(5)
C3_5 Cr1A C4_5 38.3(4)
C2_5 C1_5 C5_5 105.4(12)
C2_5 C1_5 P1 128.1(9)
C5_5 C1_5 P1 125.6(9)
C2_5 C1_5 Cr1A 70.8(6)
C5_5 C1_5 Cr1A 70.3(6)
P1 C1_5 Cr1A 131.6(13)
C3_5 C2_5 C1_5 109.4(8)
C3_5 C2_5 Cr1A 71.4(6)
C1_5 C2_5 Cr1A 70.4(6)
C3_5 C2_5 H2_5 125.3
C1_5 C2_5 H2_5 125.3
Cr1A C2_5 H2_5 124.5
C5_5 C4_5 C3_5 107.9(5)
C5_5 C4_5 Cr1A 70.4(6)
C3_5 C4_5 Cr1A 70.8(5)
C5_5 C4_5 H4_5 126.0
C3_5 C4_5 H4_5 126.0
Cr1A C4_5 H4_5 124.4
C2_5 C3_5 C4_5 107.9(5)
C2_5 C3_5 Cr1A 71.0(6)
C4_5 C3_5 Cr1A 70.9(5)
C2_5 C3_5 H3_5 126.0
C4_5 C3_5 H3_5 126.0
Cr1A C3_5 H3_5 123.7
C4_5 C5_5 C1_5 109.4(8)
C4_5 C5_5 Cr1A 71.9(6)
C1_5 C5_5 Cr1A 70.8(7)
C4_5 C5_5 H5_5 125.3
C1_5 C5_5 H5_5 125.3
Cr1A C5_5 H5_5 123.6
C2_6 C1_6 C7_6 126.9(12)
C2_6 C1_6 P2 124.8(9)
C7_6 C1_6 P2 108.1(8)
C2_6 C1_6 Cr1A 70.9(6)
C7_6 C1_6 Cr1A 70.8(6)
P2 C1_6 Cr1A 132.2(13)
C3_6 C2_6 C1_6 128.4(8)
C3_6 C2_6 Cr1A 71.3(5)
C1_6 C2_6 Cr1A 70.7(6)
C3_6 C2_6 H2_6 115.8
C1_6 C2_6 H2_6 115.8
Cr1A C2_6 H2_6 138.3
C2_6 C3_6 C4_6 130.4(6)
C2_6 C3_6 Cr1A 70.9(5)
C4_6 C3_6 Cr1A 71.5(5)
C2_6 C3_6 H3_6 114.8
C4_6 C3_6 H3_6 114.8
Cr1A C3_6 H3_6 140.3
C5_6 C4_6 C3_6 127.8(4)
C5_6 C4_6 Cr1A 70.7(5)
C3_6 C4_6 Cr1A 70.7(5)
C5_6 C4_6 H4_6 116.1
C3_6 C4_6 H4_6 116.1
Cr1A C4_6 H4_6 138.8
C4_6 C5_6 C6_6 127.6(4)
C4_6 C5_6 Cr1A 71.9(5)
C6_6 C5_6 Cr1A 71.4(5)
C4_6 C5_6 H5_6 116.2
C6_6 C5_6 H5_6 116.2
Cr1A C5_6 H5_6 135.4
C7_6 C6_6 C5_6 130.3(6)
C7_6 C6_6 Cr1A 70.6(6)
C5_6 C6_6 Cr1A 70.6(5)
C7_6 C6_6 H6_6 114.8
C5_6 C6_6 H6_6 114.8
Cr1A C6_6 H6_6 142.3
C6_6 C7_6 C1_6 128.3(8)
C6_6 C7_6 Cr1A 71.6(5)
C1_6 C7_6 Cr1A 70.8(6)
C6_6 C7_6 H7_6 115.9
C1_6 C7_6 H7_6 115.9
Cr1A C7_6 H7_6 137.8
C7_16 Cr1B C1_16 38.7(3)
C7_16 Cr1B C6_16 38.2(3)
C1_16 Cr1B C6_16 72.6(5)
C7_16 Cr1B C2_16 72.4(5)
C1_16 Cr1B C2_16 38.5(3)
C6_16 Cr1B C2_16 93.7(5)
C7_16 Cr1B C3_16 93.7(5)
C1_16 Cr1B C3_16 72.1(5)
C6_16 Cr1B C3_16 92.4(5)
C2_16 Cr1B C3_16 37.8(3)
C2_15 Cr1B C1_15 38.9(3)
C7_16 Cr1B C5_16 72.4(4)
C1_16 Cr1B C5_16 95.3(6)
C6_16 Cr1B C5_16 38.0(2)
C2_16 Cr1B C5_16 93.8(5)
C3_16 Cr1B C5_16 70.7(4)
C2_15 Cr1B C5_15 63.8(5)
C1_15 Cr1B C5_15 38.8(3)
C7_16 Cr1B C4_16 93.9(5)
C1_16 Cr1B C4_16 94.8(6)
C6_16 Cr1B C4_16 70.7(4)
C2_16 Cr1B C4_16 71.7(4)
C3_16 Cr1B C4_16 37.7(2)
C5_16 Cr1B C4_16 37.1(3)
C2_15 Cr1B C3_15 63.5(4)
C1_15 Cr1B C3_15 64.4(5)
C5_15 Cr1B C3_15 37.5(3)
C2_15 Cr1B C4_15 37.5(3)
C1_15 Cr1B C4_15 64.4(5)
C5_15 Cr1B C4_15 63.3(4)
C3_15 Cr1B C4_15 38.1(3)
C2_15 C1_15 C5_15 105.2(11)
C2_15 C1_15 P2 126.6(6)
C5_15 C1_15 P2 127.8(7)
C2_15 C1_15 Cr1B 70.3(5)
C5_15 C1_15 Cr1B 71.0(5)
P2 C1_15 Cr1B 128.1(9)
C4_15 C2_15 C1_15 109.6(7)
C4_15 C2_15 Cr1B 72.5(4)
C1_15 C2_15 Cr1B 70.8(5)
C4_15 C2_15 H2_15 125.2
C1_15 C2_15 H2_15 125.2
Cr1B C2_15 H2_15 123.1
C5_15 C3_15 C4_15 107.9(5)
C5_15 C3_15 Cr1B 70.7(4)
C4_15 C3_15 Cr1B 70.9(4)
C5_15 C3_15 H3_15 126.0
C4_15 C3_15 H3_15 126.0
Cr1B C3_15 H3_15 124.0
C2_15 C4_15 C3_15 107.8(4)
C2_15 C4_15 Cr1B 70.0(4)
C3_15 C4_15 Cr1B 70.9(4)
C2_15 C4_15 H4_15 126.1
C3_15 C4_15 H4_15 126.1
Cr1B C4_15 H4_15 124.6
C3_15 C5_15 C1_15 109.4(7)
C3_15 C5_15 Cr1B 71.8(4)
C1_15 C5_15 Cr1B 70.2(5)
C3_15 C5_15 H5_15 125.3
C1_15 C5_15 H5_15 125.3
Cr1B C5_15 H5_15 124.2
C2_16 C1_16 C7_16 127.0(11)
C2_16 C1_16 P1 122.4(7)
C7_16 C1_16 P1 110.4(7)
C2_16 C1_16 Cr1B 71.4(5)
C7_16 C1_16 Cr1B 70.5(5)
P1 C1_16 Cr1B 132.5(10)
C3_16 C2_16 C1_16 128.4(7)
C3_16 C2_16 Cr1B 71.4(4)
C1_16 C2_16 Cr1B 70.1(5)
C3_16 C2_16 H2_16 115.8
C1_16 C2_16 H2_16 115.8
Cr1B C2_16 H2_16 139.1
C2_16 C3_16 C4_16 130.2(6)
C2_16 C3_16 Cr1B 70.8(4)
C4_16 C3_16 Cr1B 71.9(4)
C2_16 C3_16 H3_16 114.9
C4_16 C3_16 H3_16 114.9
Cr1B C3_16 H3_16 139.4
C5_16 C4_16 C3_16 128.1(4)
C5_16 C4_16 Cr1B 71.0(4)
C3_16 C4_16 Cr1B 70.4(4)
C5_16 C4_16 H4_16 115.9
C3_16 C4_16 H4_16 115.9
Cr1B C4_16 H4_16 139.0
C4_16 C5_16 C6_16 127.7(4)
C4_16 C5_16 Cr1B 71.9(4)
C6_16 C5_16 Cr1B 70.0(4)
C4_16 C5_16 H5_16 116.2
C6_16 C5_16 H5_16 116.2
Cr1B C5_16 H5_16 137.8
C7_16 C6_16 C5_16 130.3(5)
C7_16 C6_16 Cr1B 70.5(4)
C5_16 C6_16 Cr1B 72.1(4)
C7_16 C6_16 H6_16 114.9
C5_16 C6_16 H6_16 114.9
Cr1B C6_16 H6_16 139.7
C6_16 C7_16 C1_16 128.3(7)
C6_16 C7_16 Cr1B 71.3(4)
C1_16 C7_16 Cr1B 70.8(5)
C6_16 C7_16 H7_16 115.8
C1_16 C7_16 H7_16 115.8
Cr1B C7_16 H7_16 138.2

loop_
_geom_bond_atom_site_label_1
_geom_bond_atom_site_label_2
_geom_bond_distance
Pt1 P1 2.2678(14)
Pt1 P2 2.2814(13)
Pt1 Cl2 2.3578(15)
Pt1 Cl1 2.3586(13)
P1 C1_16 1.790(14)
P1 C1_2 1.811(10)
P1 C1_1 1.856(5)
P1 C1_5 1.861(17)
P1 C1_12 1.920(13)
P2 C1_15 1.805(14)
P2 C1_4 1.835(5)
P2 C1_6 1.854(17)
P2 C1_3 1.855(6)
P2 C1_13 1.906(14)
C1_1 C6_1 1.510(7)
C1_1 C2_1 1.533(7)
C1_1 H1_1 1.0000
C2_1 C3_1 1.508(7)
C2_1 H2A_1 0.9900
C2_1 H2B_1 0.9900
C3_1 C4_1 1.513(8)
C3_1 H3A_1 0.9900
C3_1 H3B_1 0.9900
C4_1 C5_1 1.543(8)
C4_1 H4A_1 0.9900
C4_1 H4B_1 0.9900
C5_1 C6_1 1.522(7)
C5_1 H5A_1 0.9900
C5_1 H5B_1 0.9900
C6_1 H6A_1 0.9900
C6_1 H6B_1 0.9900
C1_2 C6_2 1.522(5)
C1_2 C2_2 1.526(5)
C1_2 H1_2 1.0000
C2_2 C3_2 1.527(5)
C2_2 H2A_2 0.9900
C2_2 H2B_2 0.9900
C3_2 C4_2 1.517(5)
C3_2 H3A_2 0.9900
C3_2 H3B_2 0.9900
C4_2 C5_2 1.520(5)
C4_2 H4A_2 0.9900
C4_2 H4B_2 0.9900
C5_2 C6_2 1.526(5)
C5_2 H5A_2 0.9900
C5_2 H5B_2 0.9900
C6_2 H6A_2 0.9900
C6_2 H6B_2 0.9900
C1_12 C2_12 1.520(5)
C1_12 C6_12 1.521(5)
C1_12 H1_12 1.0000
C2_12 C3_12 1.520(5)
C2_12 H2A_12 0.9900
C2_12 H2B_12 0.9900
C3_12 C4_12 1.516(5)
C3_12 H3A_12 0.9900
C3_12 H3B_12 0.9900
C4_12 C5_12 1.521(5)
C4_12 H4A_12 0.9900
C4_12 H4B_12 0.9900
C5_12 C6_12 1.527(5)
C5_12 H5A_12 0.9900
C5_12 H5B_12 0.9900
C6_12 H6A_12 0.9900
C6_12 H6B_12 0.9900
C1_3 C2_3 1.521(4)
C1_3 C6_3 1.524(4)
C1_3 H1_3 1.0000
C2_3 C3_3 1.522(4)
C2_3 H2A_3 0.9900
C2_3 H2B_3 0.9900
C3_3 C4_3 1.519(4)
C3_3 H3A_3 0.9900
C3_3 H3B_3 0.9900
C4_3 C5_3 1.521(4)
C4_3 H4A_3 0.9900
C4_3 H4B_3 0.9900
C5_3 C6_3 1.528(4)
C5_3 H5A_3 0.9900
C5_3 H5B_3 0.9900
C6_3 H6A_3 0.9900
C6_3 H6B_3 0.9900
C1_13 C6_13 1.519(5)
C1_13 C2_13 1.519(5)
C1_13 H1_13 1.0000
C2_13 C3_13 1.523(5)
C2_13 H2A_13 0.9900
C2_13 H2B_13 0.9900
C3_13 C4_13 1.523(5)
C3_13 H3A_13 0.9900
C3_13 H3B_13 0.9900
C4_13 C5_13 1.520(5)
C4_13 H4A_13 0.9900
C4_13 H4B_13 0.9900
C5_13 C6_13 1.522(5)
C5_13 H5A_13 0.9900
C5_13 H5B_13 0.9900
C6_13 H6A_13 0.9900
C6_13 H6B_13 0.9900
C1_4 C2_4 1.522(7)
C1_4 C6_4 1.559(6)
C1_4 H1_4 1.0000
C2_4 C3_4 1.518(7)
C2_4 H2A_4 0.9900
C2_4 H2B_4 0.9900
C3_4 C4_4 1.531(8)
C3_4 H3A_4 0.9900
C3_4 H3B_4 0.9900
C4_4 C5_4 1.517(8)
C4_4 H4A_4 0.9900
C4_4 H4B_4 0.9900
C5_4 C6_4 1.513(7)
C5_4 H5A_4 0.9900
C5_4 H5B_4 0.9900
C6_4 H6A_4 0.9900
C6_4 H6B_4 0.9900
Cr1A C1_6 2.150(15)
Cr1A C7_6 2.151(15)
Cr1A C5_6 2.152(12)
Cr1A C2_6 2.152(14)
Cr1A C3_6 2.158(13)
Cr1A C5_5 2.158(15)
Cr1A C6_6 2.163(13)
Cr1A C1_5 2.165(17)
Cr1A C4_6 2.168(12)
Cr1A C2_5 2.171(16)
Cr1A C3_5 2.176(16)
Cr1A C4_5 2.177(15)
C1_5 C2_5 1.440(12)
C1_5 C5_5 1.441(12)
C2_5 C3_5 1.401(9)
C2_5 H2_5 0.9500
C4_5 C5_5 1.401(9)
C4_5 C3_5 1.429(11)
C4_5 H4_5 0.9500
C3_5 H3_5 0.9500
C5_5 H5_5 0.9500
C1_6 C2_6 1.413(10)
C1_6 C7_6 1.415(10)
C2_6 C3_6 1.398(9)
C2_6 H2_6 0.9500
C3_6 C4_6 1.404(7)
C3_6 H3_6 0.9500
C4_6 C5_6 1.384(10)
C4_6 H4_6 0.9500
C5_6 C6_6 1.406(7)
C5_6 H5_6 0.9500
C6_6 C7_6 1.399(9)
C6_6 H6_6 0.9500
C7_6 H7_6 0.9500
Cr1B C7_16 2.134(10)
Cr1B C1_16 2.138(12)
Cr1B C6_16 2.144(10)
Cr1B C2_16 2.155(10)
Cr1B C2_15 2.157(11)
Cr1B C3_16 2.163(10)
Cr1B C1_15 2.164(12)
Cr1B C5_16 2.171(10)
Cr1B C5_15 2.173(12)
Cr1B C4_16 2.182(10)
Cr1B C3_15 2.188(11)
Cr1B C4_15 2.189(11)
C1_15 C2_15 1.440(11)
C1_15 C5_15 1.441(11)
C2_15 C4_15 1.399(8)
C2_15 H2_15 0.9500
C3_15 C5_15 1.401(8)
C3_15 C4_15 1.430(10)
C3_15 H3_15 0.9500
C4_15 H4_15 0.9500
C5_15 H5_15 0.9500
C1_16 C2_16 1.415(9)
C1_16 C7_16 1.416(9)
C2_16 C3_16 1.397(8)
C2_16 H2_16 0.9500
C3_16 C4_16 1.403(7)
C3_16 H3_16 0.9500
C4_16 C5_16 1.385(10)
C4_16 H4_16 0.9500
C5_16 C6_16 1.404(7)
C5_16 H5_16 0.9500
C6_16 C7_16 1.399(8)
C6_16 H6_16 0.9500
C7_16 H7_16 0.9500

loop_
_geom_torsion_atom_site_label_1
_geom_torsion_atom_site_label_2
_geom_torsion_atom_site_label_3
_geom_torsion_atom_site_label_4
_geom_torsion
P2 Pt1 P1 C1_16 -18.4(4)
Cl1 Pt1 P1 C1_16 163.3(4)
P2 Pt1 P1 C1_2 107.7(4)
Cl1 Pt1 P1 C1_2 -70.6(4)
P2 Pt1 P1 C1_1 -137.22(19)
Cl1 Pt1 P1 C1_1 44.50(19)
P2 Pt1 P1 C1_5 -19.4(6)
Cl1 Pt1 P1 C1_5 162.3(6)
P2 Pt1 P1 C1_12 103.7(5)
Cl1 Pt1 P1 C1_12 -74.6(5)
P1 Pt1 P2 C1_15 -11.2(4)
Cl2 Pt1 P2 C1_15 168.8(4)
P1 Pt1 P2 C1_4 -128.6(2)
Cl2 Pt1 P2 C1_4 51.4(2)
P1 Pt1 P2 C1_6 -4.5(5)
Cl2 Pt1 P2 C1_6 175.5(5)
P1 Pt1 P2 C1_3 116.1(2)
Cl2 Pt1 P2 C1_3 -63.9(2)
P1 Pt1 P2 C1_13 119.7(7)
Cl2 Pt1 P2 C1_13 -60.3(7)
Pt1 P1 C1_1 C6_1 47.3(4)
Pt1 P1 C1_1 C2_1 174.6(3)
C6_1 C1_1 C2_1 C3_1 -58.9(6)
P1 C1_1 C2_1 C3_1 172.0(4)
C1_1 C2_1 C3_1 C4_1 56.6(7)
C2_1 C3_1 C4_1 C5_1 -54.8(7)
C3_1 C4_1 C5_1 C6_1 55.0(8)
C2_1 C1_1 C6_1 C5_1 58.9(6)
P1 C1_1 C6_1 C5_1 -172.1(4)
C4_1 C5_1 C6_1 C1_1 -57.0(7)
Pt1 P1 C1_2 C6_2 69.6(9)
Pt1 P1 C1_2 C2_2 -59.2(9)
C6_2 C1_2 C2_2 C3_2 55.0(9)
P1 C1_2 C2_2 C3_2 -173.0(8)
C1_2 C2_2 C3_2 C4_2 -55.4(9)
C2_2 C3_2 C4_2 C5_2 55.2(9)
C3_2 C4_2 C5_2 C6_2 -54.7(9)
C2_2 C1_2 C6_2 C5_2 -54.6(9)
P1 C1_2 C6_2 C5_2 177.1(8)
C4_2 C5_2 C6_2 C1_2 54.5(9)
Pt1 P1 C1_12 C2_12 -30.3(11)
Pt1 P1 C1_12 C6_12 97.3(10)
C6_12 C1_12 C2_12 C3_12 52.5(11)
P1 C1_12 C2_12 C3_12 -178.7(10)
C1_12 C2_12 C3_12 C4_12 -52.3(11)
C2_12 C3_12 C4_12 C5_12 53.7(11)
C3_12 C4_12 C5_12 C6_12 -55.3(10)
C2_12 C1_12 C6_12 C5_12 -54.3(10)
P1 C1_12 C6_12 C5_12 178.2(10)
C4_12 C5_12 C6_12 C1_12 55.6(10)
Pt1 P2 C1_3 C2_3 -49.2(5)
Pt1 P2 C1_3 C6_3 78.9(5)
C6_3 C1_3 C2_3 C3_3 52.7(8)
P2 C1_3 C2_3 C3_3 -176.8(6)
C1_3 C2_3 C3_3 C4_3 -52.1(9)
C2_3 C3_3 C4_3 C5_3 53.9(8)
C3_3 C4_3 C5_3 C6_3 -56.1(7)
C2_3 C1_3 C6_3 C5_3 -55.3(7)
P2 C1_3 C6_3 C5_3 177.4(5)
C4_3 C5_3 C6_3 C1_3 56.9(7)
Pt1 P2 C1_13 C6_13 161.4(12)
Pt1 P2 C1_13 C2_13 -63.4(12)
C6_13 C1_13 C2_13 C3_13 -53.0(12)
P2 C1_13 C2_13 C3_13 169.2(16)
C1_13 C2_13 C3_13 C4_13 53.5(12)
C2_13 C3_13 C4_13 C5_13 -54.2(11)
C3_13 C4_13 C5_13 C6_13 54.4(11)
C2_13 C1_13 C6_13 C5_13 53.2(12)
P2 C1_13 C6_13 C5_13 -170.8(15)
C4_13 C5_13 C6_13 C1_13 -53.8(11)
Pt1 P2 C1_4 C2_4 44.1(5)
Pt1 P2 C1_4 C6_4 171.0(3)
C6_4 C1_4 C2_4 C3_4 59.9(6)
P2 C1_4 C2_4 C3_4 -170.0(4)
C1_4 C2_4 C3_4 C4_4 -57.8(7)
C2_4 C3_4 C4_4 C5_4 53.7(7)
C3_4 C4_4 C5_4 C6_4 -53.3(7)
C4_4 C5_4 C6_4 C1_4 56.7(7)
C2_4 C1_4 C6_4 C5_4 -59.6(6)
P2 C1_4 C6_4 C5_4 170.0(4)
Pt1 P1 C1_5 C2_5 137.3(15)
Pt1 P1 C1_5 C5_5 -55.2(19)
Pt1 P1 C1_5 Cr1A 39.4(10)
C5_5 Cr1A C1_5 C2_5 115.1(14)
C3_5 Cr1A C1_5 C2_5 36.1(7)
C4_5 Cr1A C1_5 C2_5 78.7(8)
C2_5 Cr1A C1_5 C5_5 -115.1(14)
C3_5 Cr1A C1_5 C5_5 -79.0(8)
C4_5 Cr1A C1_5 C5_5 -36.4(7)
C5_5 Cr1A C1_5 P1 -120.6(12)
C2_5 Cr1A C1_5 P1 124.4(12)
C3_5 Cr1A C1_5 P1 160.4(10)
C4_5 Cr1A C1_5 P1 -157.0(10)
C5_5 C1_5 C2_5 C3_5 1.2(17)
P1 C1_5 C2_5 C3_5 170.6(14)
Cr1A C1_5 C2_5 C3_5 -61.0(10)
C5_5 C1_5 C2_5 Cr1A 62.2(10)
P1 C1_5 C2_5 Cr1A -128.3(19)
C5_5 Cr1A C2_5 C3_5 80.1(6)
C1_5 Cr1A C2_5 C3_5 119.4(11)
C4_5 Cr1A C2_5 C3_5 37.9(5)
C5_5 Cr1A C2_5 C1_5 -39.3(8)
C3_5 Cr1A C2_5 C1_5 -119.4(11)
C4_5 Cr1A C2_5 C1_5 -81.6(9)
C1_5 Cr1A C4_5 C5_5 37.5(6)
C2_5 Cr1A C4_5 C5_5 80.9(7)
C3_5 Cr1A C4_5 C5_5 118.1(7)
C5_5 Cr1A C4_5 C3_5 -118.1(7)
C1_5 Cr1A C4_5 C3_5 -80.5(5)
C2_5 Cr1A C4_5 C3_5 -37.2(4)
C1_5 C2_5 C3_5 C4_5 -1.2(15)
Cr1A C2_5 C3_5 C4_5 -61.6(8)
C1_5 C2_5 C3_5 Cr1A 60.4(10)
C5_5 C4_5 C3_5 C2_5 0.8(13)
Cr1A C4_5 C3_5 C2_5 61.7(8)
C5_5 C4_5 C3_5 Cr1A -60.9(8)
C5_5 Cr1A C3_5 C2_5 -80.6(7)
C1_5 Cr1A C3_5 C2_5 -37.2(6)
C4_5 Cr1A C3_5 C2_5 -117.6(7)
C5_5 Cr1A C3_5 C4_5 37.0(4)
C1_5 Cr1A C3_5 C4_5 80.4(5)
C2_5 Cr1A C3_5 C4_5 117.6(7)
C3_5 C4_5 C5_5 C1_5 0.0(15)
Cr1A C4_5 C5_5 C1_5 -61.2(10)
C3_5 C4_5 C5_5 Cr1A 61.1(8)
C2_5 C1_5 C5_5 C4_5 -0.7(17)
P1 C1_5 C5_5 C4_5 -170.5(14)
Cr1A C1_5 C5_5 C4_5 61.9(10)
C2_5 C1_5 C5_5 Cr1A -62.6(10)
P1 C1_5 C5_5 Cr1A 127.6(18)
C1_5 Cr1A C5_5 C4_5 -118.9(11)
C2_5 Cr1A C5_5 C4_5 -79.7(6)
C3_5 Cr1A C5_5 C4_5 -37.6(5)
C2_5 Cr1A C5_5 C1_5 39.2(8)
C3_5 Cr1A C5_5 C1_5 81.3(9)
C4_5 Cr1A C5_5 C1_5 118.9(11)
Pt1 P2 C1_6 C2_6 112.6(14)
Pt1 P2 C1_6 C7_6 -62.9(15)
Pt1 P2 C1_6 Cr1A 17.3(10)
C7_6 Cr1A C1_6 C2_6 142.5(17)
C5_6 Cr1A C1_6 C2_6 90.0(9)
C3_6 Cr1A C1_6 C2_6 22.1(8)
C6_6 Cr1A C1_6 C2_6 120.2(10)
C4_6 Cr1A C1_6 C2_6 52.5(9)
C5_6 Cr1A C1_6 C7_6 -52.5(9)
C2_6 Cr1A C1_6 C7_6 -142.5(17)
C3_6 Cr1A C1_6 C7_6 -120.4(11)
C6_6 Cr1A C1_6 C7_6 -22.3(8)
C4_6 Cr1A C1_6 C7_6 -90.0(9)
C7_6 Cr1A C1_6 P2 -97.4(10)
C5_6 Cr1A C1_6 P2 -149.9(8)
C2_6 Cr1A C1_6 P2 120.1(14)
C3_6 Cr1A C1_6 P2 142.2(9)
C6_6 Cr1A C1_6 P2 -119.7(8)
C4_6 Cr1A C1_6 P2 172.6(8)
C7_6 C1_6 C2_6 C3_6 1(3)
P2 C1_6 C2_6 C3_6 -173.4(11)
Cr1A C1_6 C2_6 C3_6 -44.8(15)
C7_6 C1_6 C2_6 Cr1A 46.0(17)
P2 C1_6 C2_6 Cr1A -128.7(18)
C1_6 Cr1A C2_6 C3_6 144.4(12)
C7_6 Cr1A C2_6 C3_6 121.0(7)
C5_6 Cr1A C2_6 C3_6 50.9(6)
C6_6 Cr1A C2_6 C3_6 89.0(6)
C4_6 Cr1A C2_6 C3_6 20.5(5)
C7_6 Cr1A C2_6 C1_6 -23.4(10)
C5_6 Cr1A C2_6 C1_6 -93.4(10)
C3_6 Cr1A C2_6 C1_6 -144.4(12)
C6_6 Cr1A C2_6 C1_6 -55.4(10)
C4_6 Cr1A C2_6 C1_6 -123.9(11)
C1_6 C2_6 C3_6 C4_6 2(2)
Cr1A C2_6 C3_6 C4_6 -42.5(12)
C1_6 C2_6 C3_6 Cr1A 44.6(15)
C1_6 Cr1A C3_6 C2_6 -22.3(7)
C7_6 Cr1A C3_6 C2_6 -54.8(6)
C5_6 Cr1A C3_6 C2_6 -125.1(7)
C6_6 Cr1A C3_6 C2_6 -92.6(6)
C4_6 Cr1A C3_6 C2_6 -147.1(9)
C1_6 Cr1A C3_6 C4_6 124.8(8)
C7_6 Cr1A C3_6 C4_6 92.3(6)
C5_6 Cr1A C3_6 C4_6 22.1(5)
C2_6 Cr1A C3_6 C4_6 147.1(9)
C6_6 Cr1A C3_6 C4_6 54.5(6)
C2_6 C3_6 C4_6 C5_6 -2(2)
Cr1A C3_6 C4_6 C5_6 -44.3(11)
C2_6 C3_6 C4_6 Cr1A 42.3(12)
C1_6 Cr1A C4_6 C5_6 92.6(6)
C7_6 Cr1A C4_6 C5_6 54.0(6)
C2_6 Cr1A C4_6 C5_6 123.7(6)
C3_6 Cr1A C4_6 C5_6 144.2(8)
C6_6 Cr1A C4_6 C5_6 23.8(5)
C1_6 Cr1A C4_6 C3_6 -51.6(6)
C7_6 Cr1A C4_6 C3_6 -90.2(6)
C5_6 Cr1A C4_6 C3_6 -144.2(8)
C2_6 Cr1A C4_6 C3_6 -20.5(5)
C6_6 Cr1A C4_6 C3_6 -120.4(7)
C3_6 C4_6 C5_6 C6_6 -3.4(19)
Cr1A C4_6 C5_6 C6_6 -47.6(11)
C3_6 C4_6 C5_6 Cr1A 44.3(11)
C1_6 Cr1A C5_6 C4_6 -91.1(6)
C7_6 Cr1A C5_6 C4_6 -122.2(7)
C2_6 Cr1A C5_6 C4_6 -52.6(5)
C3_6 Cr1A C5_6 C4_6 -22.3(5)
C6_6 Cr1A C5_6 C4_6 -141.8(8)
C1_6 Cr1A C5_6 C6_6 50.8(6)
C7_6 Cr1A C5_6 C6_6 19.7(6)
C2_6 Cr1A C5_6 C6_6 89.3(6)
C3_6 Cr1A C5_6 C6_6 119.5(7)
C4_6 Cr1A C5_6 C6_6 141.8(8)
C4_6 C5_6 C6_6 C7_6 7(2)
Cr1A C5_6 C6_6 C7_6 -40.4(14)
C4_6 C5_6 C6_6 Cr1A 47.8(11)
C1_6 Cr1A C6_6 C7_6 22.6(8)
C5_6 Cr1A C6_6 C7_6 148.4(10)
C2_6 Cr1A C6_6 C7_6 55.1(7)
C3_6 Cr1A C6_6 C7_6 93.0(7)
C4_6 Cr1A C6_6 C7_6 125.0(8)
C1_6 Cr1A C6_6 C5_6 -125.8(8)
C7_6 Cr1A C6_6 C5_6 -148.4(10)
C2_6 Cr1A C6_6 C5_6 -93.3(6)
C3_6 Cr1A C6_6 C5_6 -55.4(6)
C4_6 Cr1A C6_6 C5_6 -23.4(5)
C5_6 C6_6 C7_6 C1_6 -5(3)
Cr1A C6_6 C7_6 C1_6 -45.1(16)
C5_6 C6_6 C7_6 Cr1A 40.4(13)
C2_6 C1_6 C7_6 C6_6 -1(3)
P2 C1_6 C7_6 C6_6 174.8(13)
Cr1A C1_6 C7_6 C6_6 45.4(16)
C2_6 C1_6 C7_6 Cr1A -46.0(17)
P2 C1_6 C7_6 Cr1A 129.4(13)
C1_6 Cr1A C7_6 C6_6 -143.9(13)
C5_6 Cr1A C7_6 C6_6 -19.8(6)
C2_6 Cr1A C7_6 C6_6 -120.5(7)
C3_6 Cr1A C7_6 C6_6 -88.7(7)
C4_6 Cr1A C7_6 C6_6 -50.8(7)
C5_6 Cr1A C7_6 C1_6 124.2(11)
C2_6 Cr1A C7_6 C1_6 23.4(10)
C3_6 Cr1A C7_6 C1_6 55.2(10)
C6_6 Cr1A C7_6 C1_6 143.9(13)
C4_6 Cr1A C7_6 C1_6 93.1(11)
Pt1 P2 C1_15 C2_15 130.4(10)
Pt1 P2 C1_15 C5_15 -57.3(13)
Pt1 P2 C1_15 Cr1B 37.6(6)
C5_15 Cr1B C1_15 C2_15 114.8(11)
C3_15 Cr1B C1_15 C2_15 78.8(7)
C4_15 Cr1B C1_15 C2_15 36.3(5)
C2_15 Cr1B C1_15 C5_15 -114.8(11)
C3_15 Cr1B C1_15 C5_15 -36.0(6)
C4_15 Cr1B C1_15 C5_15 -78.5(7)
C2_15 Cr1B C1_15 P2 121.6(8)
C5_15 Cr1B C1_15 P2 -123.6(8)
C3_15 Cr1B C1_15 P2 -159.7(6)
C4_15 Cr1B C1_15 P2 157.8(6)
C5_15 C1_15 C2_15 C4_15 0.4(11)
P2 C1_15 C2_15 C4_15 174.1(9)
Cr1B C1_15 C2_15 C4_15 -62.4(7)
C5_15 C1_15 C2_15 Cr1B 62.8(7)
P2 C1_15 C2_15 Cr1B -123.4(12)
C1_15 Cr1B C2_15 C4_15 118.9(8)
C5_15 Cr1B C2_15 C4_15 79.5(4)
C3_15 Cr1B C2_15 C4_15 37.5(4)
C5_15 Cr1B C2_15 C1_15 -39.3(7)
C3_15 Cr1B C2_15 C1_15 -81.3(7)
C4_15 Cr1B C2_15 C1_15 -118.9(8)
C2_15 Cr1B C3_15 C5_15 80.9(6)
C1_15 Cr1B C3_15 C5_15 37.3(5)
C4_15 Cr1B C3_15 C5_15 117.8(6)
C2_15 Cr1B C3_15 C4_15 -36.9(3)
C1_15 Cr1B C3_15 C4_15 -80.5(4)
C5_15 Cr1B C3_15 C4_15 -117.8(6)
C1_15 C2_15 C4_15 C3_15 0.2(10)
Cr1B C2_15 C4_15 C3_15 -61.2(5)
C1_15 C2_15 C4_15 Cr1B 61.4(7)
C5_15 C3_15 C4_15 C2_15 -0.8(9)
Cr1B C3_15 C4_15 C2_15 60.6(5)
C5_15 C3_15 C4_15 Cr1B -61.3(6)
C1_15 Cr1B C4_15 C2_15 -37.6(4)
C5_15 Cr1B C4_15 C2_15 -81.0(5)
C3_15 Cr1B C4_15 C2_15 -118.1(5)
C2_15 Cr1B C4_15 C3_15 118.1(5)
C1_15 Cr1B C4_15 C3_15 80.4(4)
C5_15 Cr1B C4_15 C3_15 37.0(3)
C4_15 C3_15 C5_15 C1_15 1.0(11)
Cr1B C3_15 C5_15 C1_15 -60.5(8)
C4_15 C3_15 C5_15 Cr1B 61.5(6)
C2_15 C1_15 C5_15 C3_15 -0.9(12)
P2 C1_15 C5_15 C3_15 -174.5(10)
Cr1B C1_15 C5_15 C3_15 61.5(7)
C2_15 C1_15 C5_15 Cr1B -62.3(7)
P2 C1_15 C5_15 Cr1B 124.0(12)
C2_15 Cr1B C5_15 C3_15 -79.8(5)
C1_15 Cr1B C5_15 C3_15 -119.3(9)
C4_15 Cr1B C5_15 C3_15 -37.7(4)
C2_15 Cr1B C5_15 C1_15 39.5(7)
C3_15 Cr1B C5_15 C1_15 119.3(9)
C4_15 Cr1B C5_15 C1_15 81.6(7)
Pt1 P1 C1_16 C2_16 123.8(10)
Pt1 P1 C1_16 C7_16 -52.1(11)
Pt1 P1 C1_16 Cr1B 29.8(7)
C7_16 Cr1B C1_16 C2_16 142.5(13)
C6_16 Cr1B C1_16 C2_16 120.2(8)
C3_16 Cr1B C1_16 C2_16 21.7(6)
C5_16 Cr1B C1_16 C2_16 89.5(7)
C4_16 Cr1B C1_16 C2_16 52.2(7)
C6_16 Cr1B C1_16 C7_16 -22.3(6)
C2_16 Cr1B C1_16 C7_16 -142.5(13)
C3_16 Cr1B C1_16 C7_16 -120.7(8)
C5_16 Cr1B C1_16 C7_16 -53.0(7)
C4_16 Cr1B C1_16 C7_16 -90.3(7)
C7_16 Cr1B C1_16 P1 -100.2(8)
C6_16 Cr1B C1_16 P1 -122.5(6)
C2_16 Cr1B C1_16 P1 117.3(10)
C3_16 Cr1B C1_16 P1 139.0(6)
C5_16 Cr1B C1_16 P1 -153.3(6)
C4_16 Cr1B C1_16 P1 169.5(5)
C7_16 C1_16 C2_16 C3_16 2(2)
P1 C1_16 C2_16 C3_16 -173.2(9)
Cr1B C1_16 C2_16 C3_16 -44.1(11)
C7_16 C1_16 C2_16 Cr1B 46.0(12)
P1 C1_16 C2_16 Cr1B -129.1(13)
C7_16 Cr1B C2_16 C3_16 121.3(5)
C1_16 Cr1B C2_16 C3_16 144.9(10)
C6_16 Cr1B C2_16 C3_16 89.2(5)
C5_16 Cr1B C2_16 C3_16 51.1(5)
C4_16 Cr1B C2_16 C3_16 20.9(4)
C7_16 Cr1B C2_16 C1_16 -23.5(8)
C6_16 Cr1B C2_16 C1_16 -55.7(8)
C3_16 Cr1B C2_16 C1_16 -144.9(10)
C5_16 Cr1B C2_16 C1_16 -93.7(8)
C4_16 Cr1B C2_16 C1_16 -124.0(9)
C1_16 C2_16 C3_16 C4_16 0.0(17)
Cr1B C2_16 C3_16 C4_16 -43.6(9)
C1_16 C2_16 C3_16 Cr1B 43.6(11)
C7_16 Cr1B C3_16 C2_16 -54.7(5)
C1_16 Cr1B C3_16 C2_16 -22.1(6)
C6_16 Cr1B C3_16 C2_16 -92.9(5)
C5_16 Cr1B C3_16 C2_16 -124.6(6)
C4_16 Cr1B C3_16 C2_16 -146.3(7)
C7_16 Cr1B C3_16 C4_16 91.6(5)
C1_16 Cr1B C3_16 C4_16 124.2(6)
C6_16 Cr1B C3_16 C4_16 53.4(5)
C2_16 Cr1B C3_16 C4_16 146.3(7)
C5_16 Cr1B C3_16 C4_16 21.7(4)
C2_16 C3_16 C4_16 C5_16 -0.9(15)
Cr1B C3_16 C4_16 C5_16 -44.1(8)
C2_16 C3_16 C4_16 Cr1B 43.2(9)
C7_16 Cr1B C4_16 C5_16 53.6(4)
C1_16 Cr1B C4_16 C5_16 92.4(4)
C6_16 Cr1B C4_16 C5_16 22.8(4)
C2_16 Cr1B C4_16 C5_16 123.7(5)
C3_16 Cr1B C4_16 C5_16 144.6(6)
C7_16 Cr1B C4_16 C3_16 -91.0(5)
C1_16 Cr1B C4_16 C3_16 -52.2(5)
C6_16 Cr1B C4_16 C3_16 -121.8(5)
C2_16 Cr1B C4_16 C3_16 -21.0(4)
C5_16 Cr1B C4_16 C3_16 -144.6(6)
C3_16 C4_16 C5_16 C6_16 -1.0(14)
Cr1B C4_16 C5_16 C6_16 -44.9(8)
C3_16 C4_16 C5_16 Cr1B 43.9(8)
C7_16 Cr1B C5_16 C4_16 -122.6(5)
C1_16 Cr1B C5_16 C4_16 -91.0(4)
C6_16 Cr1B C5_16 C4_16 -143.5(6)
C2_16 Cr1B C5_16 C4_16 -52.4(4)
C3_16 Cr1B C5_16 C4_16 -22.0(4)
C7_16 Cr1B C5_16 C6_16 20.9(4)
C1_16 Cr1B C5_16 C6_16 52.5(5)
C2_16 Cr1B C5_16 C6_16 91.1(5)
C3_16 Cr1B C5_16 C6_16 121.4(5)
C4_16 Cr1B C5_16 C6_16 143.5(6)
C4_16 C5_16 C6_16 C7_16 2.8(15)
Cr1B C5_16 C6_16 C7_16 -42.8(9)
C4_16 C5_16 C6_16 Cr1B 45.6(8)
C1_16 Cr1B C6_16 C7_16 22.5(6)
C2_16 Cr1B C6_16 C7_16 55.1(5)
C3_16 Cr1B C6_16 C7_16 92.9(5)
C5_16 Cr1B C6_16 C7_16 146.6(7)
C4_16 Cr1B C6_16 C7_16 124.3(6)
C7_16 Cr1B C6_16 C5_16 -146.6(7)
C1_16 Cr1B C6_16 C5_16 -124.1(6)
C2_16 Cr1B C6_16 C5_16 -91.5(5)
C3_16 Cr1B C6_16 C5_16 -53.7(5)
C4_16 Cr1B C6_16 C5_16 -22.4(4)
C5_16 C6_16 C7_16 C1_16 -1.4(17)
Cr1B C6_16 C7_16 C1_16 -44.7(11)
C5_16 C6_16 C7_16 Cr1B 43.3(9)
C2_16 C1_16 C7_16 C6_16 -1(2)
P1 C1_16 C7_16 C6_16 174.1(8)
Cr1B C1_16 C7_16 C6_16 44.9(11)
C2_16 C1_16 C7_16 Cr1B -46.3(12)
P1 C1_16 C7_16 Cr1B 129.3(10)
C1_16 Cr1B C7_16 C6_16 -144.2(10)
C2_16 Cr1B C7_16 C6_16 -120.8(5)
C3_16 Cr1B C7_16 C6_16 -89.2(5)
C5_16 Cr1B C7_16 C6_16 -20.8(4)
C4_16 Cr1B C7_16 C6_16 -51.4(5)
C6_16 Cr1B C7_16 C1_16 144.2(10)
C2_16 Cr1B C7_16 C1_16 23.4(8)
C3_16 Cr1B C7_16 C1_16 55.1(8)
C5_16 Cr1B C7_16 C1_16 123.4(9)
C4_16 Cr1B C7_16 C1_16 92.8(8)

loop_
_platon_squeeze_void_nr
_platon_squeeze_void_average_x
_platon_squeeze_void_average_y
_platon_squeeze_void_average_z
_platon_squeeze_void_volume
_platon_squeeze_void_count_electrons
_platon_squeeze_void_content
1 0.500 0.833 0.250 148 50 ' '
2 1.000 0.333 0.250 148 50 ' '
3 0.000 0.758 0.250 31 3 ' '
4 0.500 0.258 0.250 31 3 ' '
5 0.500 0.167 0.750 148 50 ' '
6 1.000 0.667 0.750 148 50 ' '
7 0.000 0.242 0.750 31 3 ' '
8 0.500 0.742 0.750 31 3 ' '
